data_4322896
loop_
_publ_author_name
'Roger Schibli'
'Roger Alberto'
'Ulrich Abram'
'Sonja Abram'
'Andr\'e Egli'
'P. August Schubiger'
'Thomas A. Kaden'

_publ_section_title
;
 Structural and 99Tc NMR Investigations of Complexes with fac-[Tc(CO)3]+
 Moieties and Macrocyclic Thioethers of Various Ring Sizes: Synthesis and
 X-ray Structure of the Complexes fac-[Tc(9-ane-S3)(CO)3]Br,
 fac-[Tc2(tosylate)2(18-ane-S6)(CO)6], and
 fac-[Tc2(20-ane-S6-OH)(CO)6][tosylate]2
;
_journal_name_full 'Inorganic Chemistry'
_journal_page_first 3509
_journal_page_last 3516
_journal_paper_doi 10.1021/ic980112f
_journal_volume 37
_journal_year 1998
_chemical_formula_moiety '[Tc(CO)3(9S3)]Br'
_chemical_formula_sum 'C9 H12 Br O3 S3 Tc'
_chemical_formula_weight 442.28
_chemical_name_systematic
; 
[tricarbonyl(1,4,7-trithiacyclononane)technetium(I)]bromide 
;
_space_group_IT_number 14
_symmetry_cell_setting monoclinic
_symmetry_space_group_name_Hall '-P 2ybc'
_symmetry_space_group_name_H-M 'P 1 21/c 1'
_atom_sites_solution_hydrogens geom
_atom_sites_solution_primary Patterson
_atom_sites_solution_secondary difmap
_audit_creation_method SHELXL
_cell_angle_alpha 90.00
_cell_angle_beta 94.88(6)
_cell_angle_gamma 90.00
_cell_formula_units_Z 8
_cell_length_a 14.788(18)
_cell_length_b 11.691(2)
_cell_length_c 16.937(23)
_cell_measurement_reflns_used 25
_cell_measurement_temperature 203(2)
_cell_measurement_theta_max 13.619
_cell_measurement_theta_min 8.943
_cell_volume 2918(5)
_computing_cell_refinement CAD4
_computing_data_collection CAD4
_computing_data_reduction 'CAD4 SDP'
_computing_molecular_graphics 'SCHAKAL (Keller 1989), ZORTEP (Zsolnai 1994)'
_computing_publication_material 'SHELXL-93 (Sheldrick, 1993)'
_computing_structure_refinement 'SHELXL-93 (Sheldrick, 1993)'
_computing_structure_solution 'SHELXS-86 (Sheldrick, 1990)'
_diffrn_ambient_temperature 203(2)
_diffrn_measurement_device 'CAD 4'
_diffrn_measurement_method 'omega scan'
_diffrn_radiation_monochromator graphite
_diffrn_radiation_source 'fine-focus sealed tube'
_diffrn_radiation_type 'Mo K alpha'
_diffrn_radiation_wavelength 0.70930
_diffrn_reflns_av_R_equivalents 0.0314
_diffrn_reflns_av_sigmaI/netI 0.0635
_diffrn_reflns_limit_h_max 15
_diffrn_reflns_limit_h_min 0
_diffrn_reflns_limit_k_max 15
_diffrn_reflns_limit_k_min -1
_diffrn_reflns_limit_l_max 22
_diffrn_reflns_limit_l_min -23
_diffrn_reflns_number 8048
_diffrn_reflns_theta_max 28.89
_diffrn_reflns_theta_min 3.19
_diffrn_standards_decay_% 4.5
_diffrn_standards_interval_count 300
_diffrn_standards_interval_time 3600
_diffrn_standards_number 25
_exptl_absorpt_coefficient_mu 4.147
_exptl_absorpt_correction_T_max 0.9993
_exptl_absorpt_correction_T_min 0.9034
_exptl_absorpt_correction_type psi-scan
_exptl_crystal_colour colourless
_exptl_crystal_density_diffrn 2.014
_exptl_crystal_description needle
_exptl_crystal_F_000 1728
_exptl_crystal_size_max 0.6
_exptl_crystal_size_mid 0.2
_exptl_crystal_size_min 0.1
_refine_diff_density_max 0.895
_refine_diff_density_min -0.882
_refine_diff_density_rms 0.176
_refine_ls_extinction_method none
_refine_ls_goodness_of_fit_all 1.155
_refine_ls_goodness_of_fit_obs 1.096
_refine_ls_hydrogen_treatment 'riding model'
_refine_ls_matrix_type full
_refine_ls_number_parameters 307
_refine_ls_number_reflns 7124
_refine_ls_number_restraints 0
_refine_ls_restrained_S_all 1.157
_refine_ls_restrained_S_obs 1.096
_refine_ls_R_factor_all 0.0915
_refine_ls_R_factor_obs 0.0483
_refine_ls_shift/esd_max 0.003
_refine_ls_shift/esd_mean 0.000
_refine_ls_structure_factor_coef Fsqd
_refine_ls_weighting_details 'w=1/[\s^2^(Fo^2^)+(0.0299P)^2^+4.5946P] where P=(Fo^2^+2Fc^2^)/3'
_refine_ls_weighting_scheme calc
_refine_ls_wR_factor_all 0.0991
_refine_ls_wR_factor_obs 0.0779
_reflns_number_observed 4990
_reflns_number_total 7128
_reflns_observed_criterion >2sigma(I)
_cod_data_source_file ic980112f_1.cif
_cod_data_source_block '[Tc(9-ane-S3)(CO)3]Br'
_cod_depositor_comments
;
The following automatic conversions were performed:

'_refine_ls_weighting_scheme' value 'calc
w=1/[\s^2^(Fo^2^)+(0.0299P)^2^+4.5946P] where P=(Fo^2^+2Fc^2^)/3' was
changed to 'calc'. New tag '_refine_ls_weighting_details' was
created. The value of the new tag was set to
'w=1/[\s^2^(Fo^2^)+(0.0299P)^2^+4.5946P] where P=(Fo^2^+2Fc^2^)/3'.

Automatic conversion script
Id: cif_fix_values 3143 2015-03-26 13:38:13Z robertas 
;
_cod_original_cell_volume 2917.6(53)
_cod_database_code 4322896

loop_
_symmetry_equiv_pos_as_xyz
'x, y, z'
'-x, y+1/2, -z+1/2'
'-x, -y, -z'
'x, -y-1/2, z-1/2'

loop_
_atom_site_aniso_label
_atom_site_aniso_U_11
_atom_site_aniso_U_22
_atom_site_aniso_U_33
_atom_site_aniso_U_23
_atom_site_aniso_U_13
_atom_site_aniso_U_12
Tc1 0.0179(2) 0.0199(2) 0.0180(2) 0.0029(2) 0.0038(2) 0.0034(2)
Tc2 0.0187(3) 0.0200(2) 0.0261(2) -0.0004(2) 0.0030(2) 0.0023(2)
Br1 0.0283(3) 0.0315(3) 0.0326(3) 0.0028(3) 0.0050(2) 0.0011(3)
Br2 0.0357(4) 0.0299(3) 0.0318(3) 0.0037(3) 0.0136(3) 0.0084(3)
S1 0.0263(8) 0.0267(8) 0.0201(6) 0.0023(6) -0.0007(5) 0.0027(6)
S2 0.0332(9) 0.0154(7) 0.0252(7) -0.0009(6) 0.0103(6) 0.0002(6)
S3 0.0193(8) 0.0150(7) 0.0234(7) 0.0002(5) -0.0003(5) 0.0000(6)
S4 0.0296(9) 0.0198(7) 0.0241(7) 0.0033(6) 0.0047(6) 0.0025(6)
S5 0.0256(8) 0.0153(7) 0.0294(7) -0.0013(6) 0.0032(6) 0.0006(6)
S6 0.0306(9) 0.0230(8) 0.0215(7) -0.0031(6) 0.0059(6) -0.0012(6)
O1 0.051(3) 0.066(4) 0.020(2) -0.011(2) 0.006(2) 0.006(3)
O2 0.038(3) 0.056(3) 0.071(4) 0.025(3) 0.012(3) 0.025(3)
O3 0.035(3) 0.043(3) 0.044(3) 0.010(2) 0.007(2) -0.011(2)
O4 0.064(4) 0.050(3) 0.074(4) 0.008(3) 0.014(3) 0.037(3)
O5 0.052(3) 0.051(3) 0.086(4) 0.010(3) 0.039(3) -0.004(3)
O6 0.050(4) 0.092(5) 0.060(4) -0.031(3) -0.029(3) 0.015(3)
C1 0.018(3) 0.033(3) 0.027(3) 0.006(3) 0.009(2) 0.009(3)
C2 0.025(4) 0.040(4) 0.029(3) 0.010(3) 0.006(3) -0.001(3)
C3 0.024(3) 0.031(3) 0.023(3) 0.005(3) 0.001(2) -0.001(3)
C4 0.032(4) 0.037(4) 0.038(4) 0.004(3) 0.007(3) 0.013(3)
C5 0.027(4) 0.027(4) 0.053(4) -0.002(3) 0.011(3) -0.002(3)
C6 0.024(4) 0.048(4) 0.042(4) -0.003(3) -0.003(3) 0.007(3)
C16 0.033(4) 0.024(3) 0.022(3) -0.003(2) 0.005(2) 0.004(3)
C11 0.044(4) 0.026(3) 0.020(3) 0.004(2) 0.006(3) 0.005(3)
C12 0.057(5) 0.026(3) 0.022(3) 0.003(3) 0.019(3) -0.004(3)
C13 0.022(3) 0.021(3) 0.032(3) -0.004(2) 0.002(2) -0.004(2)
C14 0.015(3) 0.019(3) 0.037(3) -0.005(2) 0.006(2) -0.002(2)
C15 0.023(3) 0.017(3) 0.027(3) -0.004(2) -0.002(2) -0.004(2)
C26 0.037(4) 0.025(3) 0.028(3) -0.005(3) 0.011(3) 0.003(3)
C21 0.029(3) 0.016(3) 0.034(3) 0.003(2) 0.009(3) -0.003(2)
C22 0.033(4) 0.019(3) 0.038(3) -0.006(3) 0.005(3) -0.008(3)
C23 0.036(4) 0.033(3) 0.025(3) -0.001(3) -0.007(3) 0.001(3)
C24 0.039(4) 0.027(3) 0.032(3) 0.012(3) -0.001(3) 0.005(3)
C25 0.027(3) 0.021(3) 0.030(3) -0.008(2) 0.010(2) 0.000(3)

loop_
_atom_site_label
_atom_site_type_symbol
_atom_site_fract_x
_atom_site_fract_y
_atom_site_fract_z
_atom_site_U_iso_or_equiv
_atom_site_thermal_displace_type
_atom_site_occupancy
_atom_site_calc_flag
_atom_site_refinement_flags
_atom_site_disorder_group
Tc1 Tc 0.37667(3) 0.21591(4) 0.18267(3) 0.01846(11) Uani 1 d . .
Tc2 Tc 0.28388(3) 0.75060(4) 0.03649(3) 0.02152(11) Uani 1 d . .
Br1 Br 0.13283(4) 0.25218(6) -0.02908(4) 0.03066(15) Uani 1 d . .
Br2 Br 0.01242(4) 0.50245(6) 0.23310(3) 0.0318(2) Uani 1 d . .
S1 S 0.37907(10) 0.27063(13) 0.32232(8) 0.0245(3) Uani 1 d . .
S2 S 0.25885(10) 0.07948(12) 0.21265(8) 0.0241(3) Uani 1 d . .
S3 S 0.25098(9) 0.35418(12) 0.16241(8) 0.0194(3) Uani 1 d . .
S4 S 0.17729(10) 0.64986(13) 0.11413(8) 0.0244(3) Uani 1 d . .
S5 S 0.17922(10) 0.91194(12) 0.03956(8) 0.0234(3) Uani 1 d . .
S6 S 0.18504(10) 0.68831(13) -0.07880(8) 0.0248(3) Uani 1 d . .
O1 O 0.3679(3) 0.1331(5) 0.0107(2) 0.0457(13) Uani 1 d . .
O2 O 0.5272(3) 0.0419(5) 0.2236(3) 0.0546(15) Uani 1 d . .
O3 O 0.5248(3) 0.3835(4) 0.1407(3) 0.0405(12) Uani 1 d . .
O4 O 0.4010(4) 0.5355(5) 0.0290(3) 0.062(2) Uani 1 d . .
O5 O 0.4110(4) 0.8837(5) -0.0638(3) 0.061(2) Uani 1 d . .
O6 O 0.3916(4) 0.8238(6) 0.1904(3) 0.069(2) Uani 1 d . .
C1 C 0.3687(4) 0.1641(5) 0.0740(3) 0.0257(13) Uani 1 d . .
C2 C 0.4708(4) 0.1065(6) 0.2075(3) 0.0314(15) Uani 1 d . .
C3 C 0.4683(4) 0.3247(5) 0.1575(3) 0.0259(13) Uani 1 d . .
C4 C 0.3580(4) 0.6152(6) 0.0318(4) 0.035(2) Uani 1 d . .
C5 C 0.3640(4) 0.8335(6) -0.0265(4) 0.035(2) Uani 1 d . .
C6 C 0.3522(4) 0.7978(6) 0.1332(4) 0.038(2) Uani 1 d . .
C16 C 0.2891(4) 0.3766(5) 0.3280(3) 0.0262(13) Uani 1 d . .
H16A H 0.2346(4) 0.3382(5) 0.3421(3) 0.031 Uiso 1 calc R .
H16B H 0.3071(4) 0.4306(5) 0.3699(3) 0.031 Uiso 1 calc R .
C11 C 0.3290(4) 0.1444(5) 0.3644(3) 0.0298(14) Uani 1 d . .
H11A H 0.3748(4) 0.0848(5) 0.3698(3) 0.036 Uiso 1 calc R .
H11B H 0.3130(4) 0.1633(5) 0.4172(3) 0.036 Uiso 1 calc R .
C12 C 0.2462(5) 0.0969(6) 0.3180(3) 0.034(2) Uani 1 d . .
H12A H 0.1953(5) 0.1475(6) 0.3243(3) 0.041 Uiso 1 calc R .
H12B H 0.2319(5) 0.0231(6) 0.3400(3) 0.041 Uiso 1 calc R .
C13 C 0.1579(4) 0.1473(5) 0.1671(3) 0.0247(13) Uani 1 d . .
H13A H 0.1561(4) 0.1365(5) 0.1102(3) 0.030 Uiso 1 calc R .
H13B H 0.1053(4) 0.1092(5) 0.1854(3) 0.030 Uiso 1 calc R .
C14 C 0.1506(4) 0.2738(5) 0.1839(3) 0.0236(13) Uani 1 d . .
H14A H 0.1404(4) 0.2842(5) 0.2393(3) 0.028 Uiso 1 calc R .
H14B H 0.0983(4) 0.3045(5) 0.1523(3) 0.028 Uiso 1 calc R .
C15 C 0.2674(4) 0.4421(5) 0.2510(3) 0.0225(12) Uani 1 d . .
H15A H 0.3165(4) 0.4954(5) 0.2444(3) 0.027 Uiso 1 calc R .
H15B H 0.2128(4) 0.4867(5) 0.2557(3) 0.027 Uiso 1 calc R .
C26 C 0.1148(4) 0.7668(5) 0.1543(3) 0.0296(14) Uani 1 d . .
H26A H 0.0605(4) 0.7360(5) 0.1747(3) 0.036 Uiso 1 calc R .
H26B H 0.1518(4) 0.7997(5) 0.1987(3) 0.036 Uiso 1 calc R .
C21 C 0.0932(4) 0.5866(5) 0.0419(3) 0.0260(13) Uani 1 d . .
H21A H 0.0729(4) 0.5144(5) 0.0624(3) 0.031 Uiso 1 calc R .
H21B H 0.0410(4) 0.6370(5) 0.0349(3) 0.031 Uiso 1 calc R .
C22 C 0.1288(4) 0.5663(5) -0.0370(3) 0.0296(14) Uani 1 d . .
H22A H 0.0787(4) 0.5429(5) -0.0741(3) 0.036 Uiso 1 calc R .
H22B H 0.1715(4) 0.5031(5) -0.0318(3) 0.036 Uiso 1 calc R .
C23 C 0.0935(4) 0.7937(5) -0.0905(3) 0.0318(14) Uani 1 d . .
H23A H 0.0718(4) 0.7991(5) -0.1460(3) 0.038 Uiso 1 calc R .
H23B H 0.0434(4) 0.7684(5) -0.0614(3) 0.038 Uiso 1 calc R .
C24 C 0.1249(4) 0.9114(5) -0.0605(3) 0.0328(15) Uani 1 d . .
H24A H 0.0728(4) 0.9620(5) -0.0627(3) 0.039 Uiso 1 calc R .
H24B H 0.1671(4) 0.9419(5) -0.0960(3) 0.039 Uiso 1 calc R .
C25 C 0.0874(4) 0.8614(5) 0.0960(3) 0.0255(13) Uani 1 d . .
H25A H 0.0644(4) 0.9254(5) 0.1248(3) 0.031 Uiso 1 calc R .
H25B H 0.0383(4) 0.8339(5) 0.0593(3) 0.031 Uiso 1 calc R .

loop_
_atom_type_symbol
_atom_type_description
_atom_type_scat_dispersion_real
_atom_type_scat_dispersion_imag
_atom_type_scat_source
C C 0.0033 0.0016 'International Tables Vol C Tables 4.2.6.8 and 6.1.1.4'
H H 0.0000 0.0000 'International Tables Vol C Tables 4.2.6.8 and 6.1.1.4'
S S 0.1246 0.1234 'International Tables Vol C Tables 4.2.6.8 and 6.1.1.4'
O O 0.0106 0.0060 'International Tables Vol C Tables 4.2.6.8 and 6.1.1.4'
Tc Tc -1.4390 0.7593 'International Tables Vol C Tables 4.2.6.8 and 6.1.1.4'
Br Br -0.2901 2.4595 'International Tables Vol C Tables 4.2.6.8 and 6.1.1.4'

loop_
_geom_angle_atom_site_label_1
_geom_angle_atom_site_label_2
_geom_angle_atom_site_label_3
_geom_angle
_geom_angle_site_symmetry_1
_geom_angle_site_symmetry_3
_geom_angle_publ_flag
C2 Tc1 C1 89.1(3) . . ?
C2 Tc1 C3 88.7(3) . . ?
C1 Tc1 C3 89.0(2) . . ?
C2 Tc1 S2 92.1(2) . . ?
C1 Tc1 S2 90.4(2) . . ?
C3 Tc1 S2 179.0(2) . . ?
C2 Tc1 S1 90.7(2) . . ?
C1 Tc1 S1 175.9(2) . . ?
C3 Tc1 S1 95.1(2) . . ?
S2 Tc1 S1 85.52(7) . . ?
C2 Tc1 S3 175.0(2) . . ?
C1 Tc1 S3 95.1(2) . . ?
C3 Tc1 S3 94.1(2) . . ?
S2 Tc1 S3 85.10(9) . . ?
S1 Tc1 S3 84.95(7) . . ?
C5 Tc2 C6 91.4(3) . . ?
C5 Tc2 C4 90.6(3) . . ?
C6 Tc2 C4 90.6(3) . . ?
C5 Tc2 S4 177.8(2) . . ?
C6 Tc2 S4 89.8(2) . . ?
C4 Tc2 S4 91.3(2) . . ?
C5 Tc2 S5 92.5(2) . . ?
C6 Tc2 S5 92.8(2) . . ?
C4 Tc2 S5 175.3(2) . . ?
S4 Tc2 S5 85.51(8) . . ?
C5 Tc2 S6 93.5(2) . . ?
C6 Tc2 S6 174.6(2) . . ?
C4 Tc2 S6 91.5(2) . . ?
S4 Tc2 S6 85.24(10) . . ?
S5 Tc2 S6 84.85(7) . . ?
C11 S1 C16 101.9(3) . . ?
C11 S1 Tc1 101.2(2) . . ?
C16 S1 Tc1 106.1(2) . . ?
C13 S2 C12 102.7(3) . . ?
C13 S2 Tc1 101.7(2) . . ?
C12 S2 Tc1 105.4(2) . . ?
C15 S3 C14 100.4(3) . . ?
C15 S3 Tc1 102.1(2) . . ?
C14 S3 Tc1 104.6(2) . . ?
C26 S4 C21 102.5(3) . . ?
C26 S4 Tc2 102.2(2) . . ?
C21 S4 Tc2 105.6(2) . . ?
C24 S5 C25 101.4(3) . . ?
C24 S5 Tc2 102.0(2) . . ?
C25 S5 Tc2 105.2(2) . . ?
C22 S6 C23 102.2(3) . . ?
C22 S6 Tc2 100.6(2) . . ?
C23 S6 Tc2 105.8(2) . . ?
O1 C1 Tc1 177.1(5) . . ?
O2 C2 Tc1 178.8(6) . . ?
O3 C3 Tc1 175.9(6) . . ?
O4 C4 Tc2 179.5(7) . . ?
O5 C5 Tc2 179.2(6) . . ?
O6 C6 Tc2 178.8(7) . . ?
C15 C16 S1 113.4(4) . . ?
C12 C11 S1 115.7(4) . . ?
C11 C12 S2 114.0(4) . . ?
C14 C13 S2 114.8(4) . . ?
C13 C14 S3 113.3(4) . . ?
C16 C15 S3 115.2(4) . . ?
C25 C26 S4 115.0(4) . . ?
C22 C21 S4 113.0(4) . . ?
C21 C22 S6 115.4(4) . . ?
C24 C23 S6 111.7(4) . . ?
C23 C24 S5 114.4(4) . . ?
C26 C25 S5 114.1(4) . . ?

loop_
_geom_bond_atom_site_label_1
_geom_bond_atom_site_label_2
_geom_bond_distance
_geom_bond_site_symmetry_2
_geom_bond_publ_flag
Tc1 C2 1.910(7) . ?
Tc1 C1 1.931(6) . ?
Tc1 C3 1.933(6) . ?
Tc1 S2 2.447(2) . ?
Tc1 S1 2.448(3) . ?
Tc1 S3 2.465(2) . ?
Tc2 C5 1.923(7) . ?
Tc2 C6 1.931(7) . ?
Tc2 C4 1.931(7) . ?
Tc2 S4 2.440(2) . ?
Tc2 S5 2.443(2) . ?
Tc2 S6 2.448(3) . ?
S1 C11 1.823(6) . ?
S1 C16 1.827(6) . ?
S2 C13 1.805(6) . ?
S2 C12 1.821(6) . ?
S3 C15 1.818(6) . ?
S3 C14 1.820(6) . ?
S4 C26 1.814(6) . ?
S4 C21 1.826(6) . ?
S5 C24 1.813(6) . ?
S5 C25 1.825(6) . ?
S6 C22 1.825(6) . ?
S6 C23 1.829(6) . ?
O1 C1 1.131(7) . ?
O2 C2 1.142(7) . ?
O3 C3 1.137(7) . ?
O4 C4 1.131(7) . ?
O5 C5 1.140(7) . ?
O6 C6 1.129(8) . ?
C16 C15 1.523(8) . ?
C11 C12 1.504(9) . ?
C13 C14 1.511(7) . ?
C26 C25 1.515(8) . ?
C21 C22 1.496(8) . ?
C23 C24 1.525(9) . ?
